data_4100546
_journal_name_full 'Journal of the American Chemical Society'
_journal_year 2005
_chemical_formula_sum 'C56 H30 Ag15 F33 N6 O22'
_chemical_formula_weight 3383.91
_space_group_IT_number 2
_symmetry_cell_setting triclinic
_symmetry_space_group_name_Hall '-P 1'
_symmetry_space_group_name_H-M 'P -1'
_cell_angle_alpha 104.4890(10)
_cell_angle_beta 98.2790(10)
_cell_angle_gamma 102.2920(10)
_cell_formula_units_Z 2
_cell_length_a 13.6928(8)
_cell_length_b 15.6738(9)
_cell_length_c 22.5620(13)
_cell_measurement_temperature 293(2)
_cell_volume 4480.0(4)
_diffrn_ambient_temperature 293(2)
_exptl_crystal_density_diffrn 2.509
_cod_depositor_comments
;
The following automatic conversions were performed:
'_symmetry_cell_setting' value 'Triclinic' changed to 'triclinic'
according to '/home/saulius/struct/CIF-dictionaries/cif_core.dic'
dictionary named 'cif_core.dic' version 2.4.1 from 2010-06-29.

Automatic conversion script
Id: cif_fix_enum 1527 2010-12-29 10:47:43Z saulius 
;
_cod_original_sg_symbol_H-M P-1
_cod_database_code 4100546

loop_
_symmetry_equiv_pos_as_xyz
'x, y, z'
'-x, -y, -z'

loop_
_atom_site_label
_atom_site_type_symbol
_atom_site_fract_x
_atom_site_fract_y
_atom_site_fract_z
_atom_site_U_iso_or_equiv
_atom_site_adp_type
_atom_site_occupancy
_atom_site_symmetry_multiplicity
_atom_site_calc_flag
_atom_site_refinement_flags
_atom_site_disorder_assembly
_atom_site_disorder_group
Ag1 Ag -0.25442(7) 0.36655(6) 0.21587(4) 0.0568(2) Uani 1 1 d . . .
Ag2 Ag -0.03905(7) 0.43133(6) 0.28235(5) 0.0592(3) Uani 1 1 d . . .
Ag3 Ag -0.19951(9) 0.29424(7) 0.32474(5) 0.0702(3) Uani 1 1 d . . .
Ag4 Ag -0.15935(8) 0.56578(7) 0.27006(5) 0.0658(3) Uani 1 1 d . . .
Ag5 Ag -0.07922(7) 0.23526(6) 0.22524(4) 0.0599(3) Uani 1 1 d . . .
Ag6 Ag -0.01349(9) 0.16442(7) 0.33276(5) 0.0776(3) Uani 1 1 d . . .
Ag7 Ag 0.14193(7) 0.28606(8) 0.27061(5) 0.0738(3) Uani 1 1 d . . .
Ag8 Ag 0.17941(7) 0.46485(7) 0.23382(5) 0.0679(3) Uani 1 1 d . . .
Ag9 Ag 0.40652(7) 0.54059(7) 0.26175(5) 0.0680(3) Uani 1 1 d . . .
Ag10 Ag 0.32166(7) 0.34176(7) 0.20497(4) 0.0581(3) Uani 1 1 d . . .
Ag11 Ag 0.36263(8) 0.28856(8) 0.32432(5) 0.0742(3) Uani 1 1 d . . .
Ag12 Ag 0.50978(7) 0.25995(6) 0.23829(4) 0.0579(3) Uani 1 1 d . . .
Ag13 Ag 0.58323(11) 0.44894(7) 0.30502(5) 0.0886(4) Uani 1 1 d . . .
Ag14 Ag 0.55378(10) 0.17255(8) 0.33204(6) 0.0857(4) Uani 1 1 d . . .
Ag15 Ag -0.09806(12) 0.68480(10) 0.15785(7) 0.1113(5) Uani 1 1 d . . .
C1 C 0.2041(8) 0.5610(8) 0.6888(5) 0.049(3) Uani 1 1 d . . .
C2 C 0.1787(7) 0.5313(7) 0.6314(5) 0.043(2) Uani 1 1 d . . .
C3 C 0.1457(7) 0.4861(7) 0.5655(4) 0.041(2) Uani 1 1 d . . .
C4 C 0.1127(8) 0.3919(7) 0.5440(5) 0.049(3) Uani 1 1 d . . .
H4A H 0.1130 0.3581 0.5726 0.059 Uiso 1 1 calc R . .
C5 C 0.0799(8) 0.3478(7) 0.4819(5) 0.050(3) Uani 1 1 d . . .
H5A H 0.0584 0.2844 0.4685 0.060 Uiso 1 1 calc R . .
C6 C 0.0779(7) 0.3951(7) 0.4387(4) 0.041(2) Uani 1 1 d . . .
C7 C 0.1115(7) 0.4912(8) 0.4596(5) 0.048(3) Uani 1 1 d . . .
H7A H 0.1118 0.5248 0.4309 0.057 Uiso 1 1 calc R . .
C8 C 0.1434(8) 0.5341(7) 0.5218(5) 0.048(3) Uani 1 1 d . . .
H8A H 0.1644 0.5975 0.5355 0.057 Uiso 1 1 calc R . .
C9 C 0.0401(7) 0.3487(7) 0.3728(5) 0.041(2) Uani 1 1 d . . .
C10 C 0.0080(8) 0.3128(7) 0.3175(5) 0.046(3) Uani 1 1 d . . .
C11 C 0.4600(8) 0.6833(8) 0.6629(5) 0.048(3) Uani 1 1 d . . .
C12 C 0.4396(8) 0.6422(7) 0.6082(5) 0.050(3) Uani 1 1 d . . .
C13 C 0.4121(7) 0.5949(7) 0.5417(5) 0.041(2) Uani 1 1 d . . .
C14 C 0.3770(7) 0.5013(7) 0.5199(5) 0.046(3) Uani 1 1 d . . .
H14A H 0.3721 0.4673 0.5483 0.055 Uiso 1 1 calc R . .
C15 C 0.3492(8) 0.4574(7) 0.4567(5) 0.047(3) Uani 1 1 d . . .
H15A H 0.3254 0.3941 0.4427 0.057 Uiso 1 1 calc R . .
C16 C 0.3562(7) 0.5057(7) 0.4145(4) 0.040(2) Uani 1 1 d . . .
C17 C 0.3928(9) 0.6001(8) 0.4358(5) 0.056(3) Uani 1 1 d . . .
H17A H 0.3998 0.6338 0.4074 0.067 Uiso 1 1 calc R . .
C18 C 0.4185(9) 0.6431(8) 0.4985(5) 0.060(3) Uani 1 1 d . . .
H18A H 0.4409 0.7065 0.5124 0.071 Uiso 1 1 calc R . .
C19 C 0.3277(7) 0.4586(7) 0.3473(5) 0.042(2) Uani 1 1 d . . .
C20 C 0.3006(8) 0.4219(7) 0.2922(5) 0.046(3) Uani 1 1 d . . .
O1 O -0.2313(6) 0.1291(6) 0.1827(4) 0.067(2) Uani 1 1 d . . .
O2 O -0.3303(6) 0.1791(6) 0.2459(4) 0.076(3) Uani 1 1 d . . .
C21 C -0.3110(10) 0.1241(9) 0.2031(6) 0.062(3) Uani 1 1 d . . .
C22 C -0.3942(13) 0.0382(11) 0.1696(10) 0.100(6) Uani 1 1 d . . .
F11 F -0.3729(10) -0.0325(8) 0.1830(11) 0.230(10) Uani 1 1 d . . .
F12 F -0.4108(10) 0.0225(12) 0.1087(7) 0.235(11) Uani 1 1 d . . .
F13 F -0.4834(7) 0.0394(7) 0.1823(5) 0.131(4) Uani 1 1 d . . .
O3 O -0.0119(7) 0.4294(6) 0.1829(4) 0.067(2) Uani 1 1 d . . .
O4 O -0.0895(6) 0.5405(6) 0.1767(4) 0.065(2) Uani 1 1 d . . .
C23 C -0.0438(10) 0.4830(9) 0.1576(5) 0.061(3) Uani 1 1 d . . .
C24 C -0.0277(12) 0.4705(12) 0.0888(7) 0.081(4) Uani 1 1 d . . .
F21 F 0.0417(8) 0.4284(8) 0.0761(4) 0.126(4) Uani 1 1 d . . .
F22 F -0.0002(8) 0.5490(7) 0.0763(4) 0.109(3) Uani 1 1 d . . .
F23 F -0.1144(8) 0.4259(8) 0.0494(4) 0.122(3) Uani 1 1 d . . .
O5 O -0.0027(7) 0.6576(6) 0.3324(4) 0.073(2) Uani 1 1 d . . .
O6 O 0.0936(6) 0.5570(6) 0.3271(4) 0.071(2) Uani 1 1 d . . .
C25 C 0.0753(10) 0.6338(8) 0.3412(5) 0.060(3) Uani 1 1 d . . .
C26 C 0.1695(14) 0.7138(12) 0.3792(10) 0.103(6) Uani 1 1 d . . .
F31 F 0.1962(11) 0.7102(8) 0.4341(6) 0.170(6) Uani 1 1 d . . .
F32 F 0.1685(9) 0.7912(7) 0.3749(7) 0.160(6) Uani 1 1 d . . .
F33 F 0.2575(8) 0.6961(8) 0.3525(6) 0.144(4) Uani 1 1 d . . .
O7 O 0.4782(7) 0.2099(6) 0.1390(4) 0.076(3) Uani 1 1 d . . .
O8 O 0.3555(7) 0.2781(7) 0.1174(4) 0.078(3) Uani 1 1 d . . .
C27 C 0.4111(11) 0.2283(10) 0.1055(6) 0.074(4) Uani 1 1 d . . .
C28 C 0.3977(14) 0.1786(16) 0.0348(7) 0.107(6) Uani 1 1 d . . .
F41 F 0.4770(10) 0.1648(13) 0.0184(5) 0.219(9) Uani 1 1 d . . .
F42 F 0.3340(13) 0.0984(10) 0.0216(5) 0.185(7) Uani 1 1 d . . .
F43 F 0.3569(11) 0.2193(9) -0.0015(4) 0.155(5) Uani 1 1 d . . .
O9 O 0.2370(7) 0.2394(6) 0.3748(4) 0.075(2) Uani 1 1 d . . .
O10 O 0.1172(7) 0.1325(6) 0.3907(5) 0.082(3) Uani 1 1 d . . .
C29 C 0.2063(10) 0.1682(8) 0.3879(6) 0.057(3) Uani 1 1 d . . .
C30 C 0.2804(13) 0.1146(12) 0.4025(8) 0.092(5) Uani 1 1 d . . .
F51 F 0.3776(7) 0.1634(8) 0.4198(6) 0.127(4) Uani 1 1 d . . .
F52 F 0.2750(10) 0.0472(9) 0.3500(6) 0.157(5) Uani 1 1 d . . .
F53 F 0.2641(8) 0.0718(7) 0.4440(5) 0.116(3) Uani 1 1 d . . .
O11 O 0.1433(8) 0.1350(7) 0.2270(6) 0.097(3) Uani 1 1 d . . .
O12 O 0.3120(8) 0.1667(8) 0.2343(6) 0.114(4) Uani 1 1 d . . .
C31 C 0.2238(13) 0.1150(9) 0.2175(7) 0.077(4) Uani 1 1 d . . .
C32 C 0.2146(16) 0.0186(14) 0.1822(11) 0.107(6) Uani 1 1 d . . .
F61 F 0.193(3) 0.0057(13) 0.1269(8) 0.329(19) Uani 1 1 d . . .
F62 F 0.1487(14) -0.0404(9) 0.1931(11) 0.223(10) Uani 1 1 d . . .
F63 F 0.2946(12) -0.0057(9) 0.1908(10) 0.215(9) Uani 1 1 d . . .
O13 O 0.3450(8) 0.6507(7) 0.2296(5) 0.092(3) Uani 1 1 d . . .
O14 O 0.1770(8) 0.5831(7) 0.1966(5) 0.088(3) Uani 1 1 d . . .
C33 C 0.2549(13) 0.6464(10) 0.2074(6) 0.073(4) Uani 1 1 d . . .
C34 C 0.2347(18) 0.7263(15) 0.1839(14) 0.118(7) Uani 1 1 d . . .
F71 F 0.204(2) 0.7799(14) 0.2295(11) 0.260(11) Uani 1 1 d . . .
F72 F 0.1681(15) 0.7137(10) 0.1402(9) 0.225(10) Uani 1 1 d . . .
F73 F 0.3132(12) 0.7840(11) 0.1856(10) 0.213(9) Uani 1 1 d . . .
O15 O 0.5881(6) 0.4317(6) 0.2015(4) 0.067(2) Uani 1 1 d . . .
O16 O 0.4772(7) 0.5026(7) 0.1723(4) 0.083(3) Uani 1 1 d . . .
C35 C 0.5458(9) 0.4673(9) 0.1653(5) 0.059(3) Uani 1 1 d . . .
C36 C 0.5829(11) 0.4598(13) 0.1041(7) 0.081(4) Uani 1 1 d . . .
F81 F 0.5642(11) 0.5203(11) 0.0777(6) 0.178(7) Uani 1 1 d . . .
F82 F 0.5431(11) 0.3827(10) 0.0639(5) 0.178(7) Uani 1 1 d . . .
F83 F 0.6800(7) 0.4722(8) 0.1105(5) 0.125(4) Uani 1 1 d . . .
O17 O 0.6430(8) 0.5903(6) 0.3643(4) 0.087(3) Uani 1 1 d . . .
O18 O 0.5323(7) 0.6610(6) 0.3312(5) 0.083(3) Uani 1 1 d . . .
C37 C 0.6107(10) 0.6570(8) 0.3644(6) 0.066(3) Uani 1 1 d D A .
C38 C 0.6763(11) 0.7450(8) 0.4096(6) 0.111(7) Uani 1 1 d D . .
F91 F 0.636(4) 0.809(3) 0.4236(17) 0.29(5) Uani 0.51(6) 1 d PD A 1
F92 F 0.755(3) 0.778(4) 0.393(2) 0.35(6) Uani 0.51(6) 1 d PD A 1
F93 F 0.711(3) 0.736(3) 0.4617(13) 0.14(2) Uani 0.51(6) 1 d PD A 1
F91' F 0.7677(19) 0.747(3) 0.428(3) 0.21(4) Uani 0.49(6) 1 d PD A 2
F92' F 0.636(4) 0.756(3) 0.4562(18) 0.27(5) Uani 0.49(6) 1 d PD A 2
F93' F 0.675(3) 0.8117(17) 0.3886(19) 0.129(19) Uani 0.49(6) 1 d PD A 2
O19 O -0.0419(7) 0.2029(6) 0.1307(4) 0.073(2) Uani 1 1 d . . .
O20 O 0.1220(6) 0.2864(6) 0.1595(4) 0.074(2) Uani 1 1 d . . .
C39 C 0.0458(11) 0.2347(9) 0.1239(5) 0.063(3) Uani 1 1 d D . .
C40 C 0.0579(8) 0.1989(8) 0.0581(5) 0.121(7) Uani 1 1 d D . .
F101 F -0.0197(9) 0.1870(16) 0.0129(5) 0.299(14) Uani 1 1 d D . .
F102 F 0.0749(19) 0.1177(10) 0.0452(7) 0.306(15) Uani 1 1 d D . .
F103 F 0.1323(10) 0.2451(10) 0.0389(5) 0.187(6) Uani 1 1 d D . .
O21 O -0.2827(15) 0.2033(9) 0.4049(8) 0.182(8) Uani 1 1 d . . .
O22 O -0.1476(13) 0.1867(14) 0.3868(9) 0.227(12) Uani 1 1 d . . .
C41 C -0.2180(12) 0.1698(11) 0.4064(8) 0.077(4) Uani 1 1 d . . .
C42 C -0.2273(10) 0.0976(10) 0.4320(6) 0.151(10) Uani 1 1 d D . .
F111 F -0.2882(17) 0.0976(11) 0.4720(8) 0.336(19) Uani 1 1 d D . .
F112 F -0.2608(14) 0.0157(8) 0.3916(8) 0.252(10) Uani 1 1 d D . .
F113 F -0.1384(13) 0.0994(12) 0.4640(10) 0.339(16) Uani 1 1 d D . .
N1 N -0.0333(14) 0.8038(14) 0.2501(11) 0.138(7) Uani 1 1 d . . .
C101 C 0.004(3) 0.874(3) 0.315(2) 0.25(3) Uani 1 1 d . . .
C102 C -0.018(3) 0.9109(15) 0.3778(15) 0.25(2) Uani 1 1 d . . .
H10A H 0.0339 0.9655 0.4006 0.376 Uiso 1 1 calc R . .
H10B H -0.0195 0.8665 0.4004 0.376 Uiso 1 1 calc R . .
H10C H -0.0834 0.9246 0.3727 0.376 Uiso 1 1 calc R . .
N2 N -0.2675(8) 0.2849(8) 0.1240(5) 0.076(3) Uani 1 1 d . . .
C103 C -0.2674(11) 0.2337(12) 0.0778(7) 0.090(5) Uani 1 1 d . . .
C104 C -0.2787(16) 0.1688(15) 0.0015(13) 0.225(17) Uani 1 1 d . . .
H10D H -0.2422 0.1229 0.0015 0.338 Uiso 1 1 calc R . .
H10E H -0.2506 0.2075 -0.0221 0.338 Uiso 1 1 calc R . .
H10F H -0.3495 0.1402 -0.0171 0.338 Uiso 1 1 calc R . .
N3 N -0.2651(9) 0.6488(8) 0.2410(6) 0.079(3) Uani 1 1 d . . .
C105 C -0.3180(13) 0.6901(11) 0.2290(8) 0.090(5) Uani 1 1 d . . .
C106 C -0.3909(16) 0.7453(14) 0.2010(16) 0.217(17) Uani 1 1 d . . .
H10L H -0.4142 0.7814 0.2344 0.326 Uiso 1 1 calc R . .
H10M H -0.4487 0.7029 0.1711 0.326 Uiso 1 1 calc R . .
H10N H -0.3533 0.7846 0.1809 0.326 Uiso 1 1 calc R . .
N4 N -0.1825(13) 0.6393(11) 0.0634(8) 0.112(5) Uani 1 1 d . . .
C107 C -0.2257(15) 0.6041(17) 0.0155(11) 0.117(7) Uani 1 1 d . . .
C108 C -0.2784(18) 0.5611(18) -0.0461(12) 0.167(12) Uani 1 1 d . . .
H10G H -0.2344 0.5745 -0.0744 0.200 Uiso 1 1 calc R . .
H10K H -0.3375 0.5845 -0.0543 0.200 Uiso 1 1 calc R . .
C109 C -0.3107(18) 0.4655(18) -0.0570(9) 0.159(10) Uani 1 1 d . . .
H10H H -0.3429 0.4369 -0.1003 0.239 Uiso 1 1 calc R . .
H10I H -0.3585 0.4520 -0.0313 0.239 Uiso 1 1 calc R . .
H10J H -0.2526 0.4428 -0.0468 0.239 Uiso 1 1 calc R . .
N5 N 0.5014(11) 0.0315(9) 0.3263(8) 0.105(5) Uani 1 1 d . . .
C110 C 0.4731(12) -0.0349(12) 0.3385(9) 0.093(5) Uani 1 1 d . . .
C111 C 0.4414(15) -0.1236(11) 0.3520(11) 0.120(7) Uani 1 1 d . . .
H11D H 0.4870 -0.1612 0.3396 0.144 Uiso 1 1 calc R . .
H11E H 0.3725 -0.1560 0.3289 0.144 Uiso 1 1 calc R . .
C112 C 0.4454(17) -0.1045(15) 0.4211(11) 0.148(9) Uani 1 1 d . . .
H11F H 0.4246 -0.1610 0.4309 0.222 Uiso 1 1 calc R . .
H11G H 0.4003 -0.0671 0.4330 0.222 Uiso 1 1 calc R . .
H11H H 0.5140 -0.0732 0.4436 0.222 Uiso 1 1 calc R . .
N6 N -0.0782(13) 0.0364(10) 0.2522(8) 0.114(5) Uani 1 1 d . . .
C113 C -0.0937(16) -0.0035(15) 0.1966(13) 0.130(7) Uani 1 1 d . . .
C114 C -0.124(2) -0.057(2) 0.1238(12) 0.231(17) Uani 1 1 d . . .
H11A H -0.1267 -0.1201 0.1182 0.346 Uiso 1 1 calc R . .
H11B H -0.0746 -0.0313 0.1029 0.346 Uiso 1 1 calc R . .
H11C H -0.1903 -0.0515 0.1066 0.346 Uiso 1 1 calc R . .

loop_
_atom_site_aniso_label
_atom_site_aniso_U_11
_atom_site_aniso_U_22
_atom_site_aniso_U_33
_atom_site_aniso_U_23
_atom_site_aniso_U_13
_atom_site_aniso_U_12
Ag1 0.0592(5) 0.0672(6) 0.0366(4) 0.0047(4) 0.0054(4) 0.0158(5)
Ag2 0.0609(6) 0.0582(6) 0.0655(6) 0.0272(5) 0.0138(4) 0.0185(5)
Ag3 0.0934(7) 0.0554(6) 0.0529(6) 0.0168(5) 0.0107(5) 0.0026(5)
Ag4 0.0716(6) 0.0703(6) 0.0632(6) 0.0267(5) 0.0126(5) 0.0269(5)
Ag5 0.0628(6) 0.0633(6) 0.0426(5) -0.0003(4) 0.0019(4) 0.0179(5)
Ag6 0.0954(8) 0.0603(6) 0.0773(7) 0.0214(5) 0.0117(6) 0.0229(6)
Ag7 0.0569(6) 0.0912(8) 0.0736(7) 0.0141(6) 0.0197(5) 0.0277(6)
Ag8 0.0565(6) 0.0862(7) 0.0750(7) 0.0385(6) 0.0134(5) 0.0302(5)
Ag9 0.0585(6) 0.0708(7) 0.0748(7) 0.0233(5) 0.0201(5) 0.0098(5)
Ag10 0.0624(6) 0.0690(6) 0.0442(5) 0.0098(4) 0.0178(4) 0.0228(5)
Ag11 0.0596(6) 0.0824(7) 0.0695(7) 0.0086(6) 0.0223(5) 0.0053(5)
Ag12 0.0641(6) 0.0657(6) 0.0402(5) 0.0058(4) 0.0124(4) 0.0195(5)
Ag13 0.1489(11) 0.0576(6) 0.0633(7) 0.0185(5) 0.0342(7) 0.0259(7)
Ag14 0.1040(9) 0.0657(7) 0.0983(9) 0.0371(6) 0.0273(7) 0.0248(6)
Ag15 0.1318(12) 0.0909(9) 0.1185(11) 0.0404(8) 0.0294(9) 0.0302(9)
C1 0.059(7) 0.058(7) 0.034(6) 0.015(5) 0.011(5) 0.018(6)
C2 0.037(5) 0.051(6) 0.047(7) 0.021(5) 0.012(5) 0.015(5)
C3 0.032(5) 0.061(7) 0.030(5) 0.012(5) 0.008(4) 0.014(5)
C4 0.061(7) 0.047(7) 0.045(6) 0.016(5) 0.016(5) 0.018(6)
C5 0.063(7) 0.032(6) 0.048(6) 0.006(5) 0.007(5) 0.005(5)
C6 0.039(5) 0.053(7) 0.033(5) 0.012(5) 0.009(4) 0.020(5)
C7 0.041(6) 0.063(7) 0.050(7) 0.025(6) 0.016(5) 0.021(5)
C8 0.055(6) 0.047(6) 0.041(6) 0.010(5) 0.013(5) 0.016(5)
C9 0.035(5) 0.050(6) 0.040(6) 0.008(5) 0.009(4) 0.017(5)
C10 0.056(6) 0.047(6) 0.034(6) 0.004(5) 0.009(5) 0.017(5)
C11 0.044(6) 0.058(7) 0.037(6) 0.005(5) 0.011(5) 0.014(5)
C12 0.051(6) 0.046(6) 0.055(7) 0.014(6) 0.015(5) 0.016(5)
C13 0.032(5) 0.052(7) 0.041(6) 0.008(5) 0.013(4) 0.014(5)
C14 0.045(6) 0.056(7) 0.042(6) 0.014(5) 0.015(5) 0.018(5)
C15 0.042(6) 0.044(6) 0.050(7) 0.006(5) 0.014(5) 0.008(5)
C16 0.032(5) 0.054(7) 0.038(5) 0.014(5) 0.013(4) 0.016(5)
C17 0.067(8) 0.059(8) 0.043(6) 0.017(6) 0.007(6) 0.018(6)
C18 0.069(8) 0.049(7) 0.047(7) 0.006(6) 0.003(6) 0.003(6)
C19 0.030(5) 0.048(6) 0.044(6) 0.009(5) 0.000(4) 0.009(4)
C20 0.046(6) 0.057(7) 0.032(6) 0.012(5) 0.001(5) 0.012(5)
O1 0.052(5) 0.069(6) 0.068(5) -0.001(4) 0.011(4) 0.014(4)
O2 0.058(5) 0.083(7) 0.070(6) -0.003(5) 0.018(5) 0.008(5)
C21 0.063(8) 0.063(8) 0.059(8) 0.018(7) 0.010(7) 0.015(7)
C22 0.079(11) 0.064(10) 0.122(15) -0.025(10) 0.036(10) -0.001(8)
F11 0.143(11) 0.053(7) 0.44(3) 0.044(11) -0.006(14) 0.002(7)
F12 0.144(11) 0.235(18) 0.165(13) -0.125(13) 0.059(10) -0.089(12)
F13 0.071(6) 0.110(8) 0.161(10) -0.014(7) 0.027(6) -0.021(5)
O3 0.082(6) 0.077(6) 0.054(5) 0.027(5) 0.017(4) 0.031(5)
O4 0.074(6) 0.078(6) 0.060(5) 0.029(5) 0.024(4) 0.037(5)
C23 0.066(8) 0.076(9) 0.039(6) 0.024(6) 0.003(6) 0.012(7)
C24 0.084(10) 0.108(12) 0.064(9) 0.024(9) 0.024(8) 0.047(10)
F21 0.146(9) 0.184(11) 0.085(6) 0.043(7) 0.060(6) 0.093(8)
F22 0.138(8) 0.140(8) 0.070(6) 0.053(6) 0.047(5) 0.038(7)
F23 0.114(7) 0.164(9) 0.052(5) 0.010(5) -0.005(5) 0.002(7)
O5 0.068(6) 0.070(6) 0.079(6) 0.022(5) 0.008(5) 0.020(5)
O6 0.063(5) 0.070(6) 0.077(6) 0.031(5) 0.006(4) 0.008(5)
C25 0.078(9) 0.049(8) 0.049(7) 0.022(6) -0.004(6) 0.007(7)
C26 0.089(12) 0.091(13) 0.121(15) 0.047(11) -0.013(11) 0.010(10)
F31 0.207(13) 0.123(9) 0.106(8) 0.011(7) -0.075(9) -0.017(9)
F32 0.133(9) 0.067(6) 0.245(15) 0.058(8) -0.038(9) -0.009(6)
F33 0.087(7) 0.121(9) 0.197(13) 0.037(8) 0.010(8) -0.003(6)
O7 0.086(6) 0.090(7) 0.047(5) 0.004(5) 0.017(5) 0.030(5)
O8 0.076(6) 0.106(7) 0.055(5) 0.010(5) 0.018(5) 0.045(6)
C27 0.077(9) 0.100(11) 0.047(7) 0.015(7) 0.018(7) 0.033(9)
C28 0.079(11) 0.155(18) 0.056(10) -0.026(11) -0.001(9) 0.042(12)
F41 0.149(11) 0.41(3) 0.060(6) -0.045(10) 0.027(7) 0.129(14)
F42 0.240(17) 0.149(11) 0.085(8) -0.041(8) 0.002(9) -0.010(12)
F43 0.196(12) 0.203(13) 0.053(6) 0.022(7) 0.002(7) 0.060(10)
O9 0.085(6) 0.068(6) 0.075(6) 0.019(5) 0.028(5) 0.022(5)
O10 0.067(6) 0.076(6) 0.110(8) 0.041(6) 0.027(5) 0.010(5)
C29 0.065(8) 0.053(8) 0.056(7) 0.018(6) 0.017(6) 0.013(6)
C30 0.082(11) 0.092(12) 0.080(11) -0.003(10) 0.009(9) 0.016(9)
F51 0.065(6) 0.140(9) 0.166(10) 0.042(8) 0.009(6) 0.020(6)
F52 0.159(10) 0.153(10) 0.156(11) 0.004(9) 0.021(8) 0.092(9)
F53 0.128(8) 0.114(8) 0.122(8) 0.059(7) 0.017(7) 0.042(6)
O11 0.078(7) 0.084(7) 0.120(9) 0.012(6) 0.021(6) 0.024(6)
O12 0.086(7) 0.090(8) 0.124(9) -0.032(7) 0.049(7) -0.010(6)
C31 0.091(11) 0.057(9) 0.065(9) 0.006(7) 0.013(8) 0.002(8)
C32 0.096(13) 0.087(14) 0.130(17) 0.001(12) 0.026(12) 0.042(12)
F61 0.68(5) 0.177(17) 0.110(11) -0.054(11) 0.00(2) 0.23(3)
F62 0.192(15) 0.072(8) 0.37(3) 0.011(12) 0.088(17) 0.007(9)
F63 0.164(13) 0.118(10) 0.32(2) -0.034(12) 0.020(13) 0.069(10)
O13 0.071(6) 0.081(7) 0.125(9) 0.039(6) 0.010(6) 0.019(5)
O14 0.078(6) 0.086(7) 0.101(8) 0.054(6) -0.002(6) 0.010(6)
C33 0.099(12) 0.074(10) 0.064(8) 0.038(8) 0.029(8) 0.030(9)
C34 0.115(16) 0.095(15) 0.17(2) 0.070(15) 0.056(16) 0.037(13)
F71 0.40(3) 0.222(19) 0.30(3) 0.168(19) 0.16(3) 0.21(2)
F72 0.245(17) 0.159(13) 0.246(19) 0.125(13) -0.099(16) 0.022(12)
F73 0.164(13) 0.162(13) 0.37(3) 0.181(16) 0.059(15) 0.039(11)
O15 0.067(5) 0.088(6) 0.062(5) 0.035(5) 0.023(4) 0.028(5)
O16 0.074(6) 0.132(9) 0.066(6) 0.036(6) 0.033(5) 0.055(6)
C35 0.048(7) 0.087(9) 0.045(7) 0.019(6) 0.013(5) 0.017(7)
C36 0.070(10) 0.125(14) 0.069(10) 0.043(10) 0.027(8) 0.045(9)
F81 0.230(14) 0.297(18) 0.148(10) 0.170(12) 0.127(10) 0.180(14)
F82 0.205(13) 0.197(13) 0.062(6) -0.025(8) 0.058(7) -0.039(11)
F83 0.075(6) 0.225(12) 0.103(7) 0.072(8) 0.054(5) 0.047(7)
O17 0.130(8) 0.064(6) 0.065(6) 0.019(5) -0.005(6) 0.035(6)
O18 0.071(6) 0.081(7) 0.084(7) 0.017(5) 0.002(5) 0.014(5)
C37 0.078(9) 0.058(8) 0.062(8) 0.024(7) 0.015(7) 0.010(7)
C38 0.149(19) 0.066(12) 0.089(13) 0.006(10) -0.018(14) 0.017(12)
F91 0.42(8) 0.15(4) 0.20(5) -0.11(3) -0.19(5) 0.21(5)
F92 0.32(9) 0.23(7) 0.32(8) -0.05(5) 0.12(7) -0.20(6)
F93 0.13(3) 0.13(2) 0.11(2) -0.049(18) -0.05(2) 0.05(3)
F91' 0.07(3) 0.12(2) 0.39(9) 0.03(4) -0.09(4) 0.03(2)
F92' 0.28(7) 0.22(7) 0.15(5) -0.10(5) 0.10(5) -0.11(5)
F93' 0.11(2) 0.046(15) 0.20(4) 0.025(19) -0.01(2) -0.013(14)
O19 0.061(5) 0.091(7) 0.050(5) 0.001(5) 0.017(4) 0.007(5)
O20 0.050(5) 0.090(7) 0.062(5) 0.006(5) -0.003(4) 0.005(5)
C39 0.071(9) 0.073(9) 0.053(8) 0.021(7) 0.021(7) 0.027(8)
C40 0.084(12) 0.135(17) 0.094(14) -0.025(12) 0.040(11) -0.021(11)
F101 0.145(12) 0.63(4) 0.046(6) -0.008(13) 0.014(7) 0.082(18)
F102 0.67(5) 0.182(14) 0.171(15) 0.058(12) 0.27(2) 0.20(2)
F103 0.178(12) 0.255(17) 0.102(9) 0.037(10) 0.081(9) -0.011(11)
O21 0.223(19) 0.092(10) 0.164(14) -0.012(9) -0.087(13) 0.044(11)
O22 0.149(14) 0.25(2) 0.177(17) -0.064(15) 0.106(13) -0.061(14)
C41 0.065(9) 0.073(10) 0.089(11) 0.010(8) 0.027(8) 0.023(8)
C42 0.24(3) 0.073(14) 0.117(17) 0.010(13) -0.036(19) 0.055(16)
F111 0.54(4) 0.198(17) 0.169(15) 0.017(12) 0.19(2) -0.15(2)
F112 0.34(2) 0.072(8) 0.30(2) 0.043(11) -0.062(18) 0.043(11)
F113 0.37(3) 0.24(2) 0.38(3) 0.19(2) -0.16(3) 0.06(2)
N1 0.121(12) 0.151(16) 0.22(2) 0.136(17) 0.078(15) 0.083(13)
C101 0.29(5) 0.34(6) 0.36(6) 0.29(5) 0.22(5) 0.26(5)
C102 0.28(4) 0.072(15) 0.27(4) -0.06(2) -0.14(3) 0.02(2)
N2 0.081(8) 0.095(9) 0.042(6) 0.003(6) 0.000(5) 0.031(7)
C103 0.074(10) 0.113(13) 0.064(10) -0.004(9) -0.003(8) 0.031(9)
C104 0.107(16) 0.16(2) 0.31(4) -0.11(2) 0.08(2) 0.016(15)
N3 0.076(8) 0.093(9) 0.083(8) 0.036(7) 0.028(6) 0.030(7)
C105 0.100(12) 0.100(12) 0.106(12) 0.062(10) 0.041(10) 0.054(10)
C106 0.115(17) 0.111(17) 0.46(5) 0.08(2) 0.13(2) 0.063(14)
N4 0.124(13) 0.124(13) 0.102(12) 0.053(11) 0.030(10) 0.036(10)
C107 0.098(14) 0.18(2) 0.108(15) 0.097(16) 0.018(12) 0.056(14)
C108 0.120(17) 0.20(3) 0.18(3) 0.12(2) -0.025(17) 0.011(19)
C109 0.17(2) 0.26(3) 0.065(11) 0.043(17) 0.003(13) 0.12(2)
N5 0.100(10) 0.071(9) 0.148(14) 0.042(9) 0.026(9) 0.021(8)
C110 0.071(10) 0.079(11) 0.116(14) 0.008(10) 0.014(9) 0.020(9)
C111 0.125(15) 0.061(11) 0.16(2) 0.038(12) 0.008(14) 0.005(10)
C112 0.141(18) 0.139(19) 0.17(2) 0.089(18) 0.030(17) 0.005(15)
N6 0.146(14) 0.083(10) 0.107(12) 0.020(9) 0.002(11) 0.040(10)
C113 0.113(15) 0.117(17) 0.16(2) 0.045(16) 0.003(16) 0.036(13)
C114 0.18(3) 0.30(4) 0.16(3) -0.06(3) -0.01(2) 0.12(3)

loop_
_geom_bond_atom_site_label_1
_geom_bond_atom_site_label_2
_geom_bond_distance
_geom_bond_site_symmetry_2
_geom_bond_publ_flag
Ag1 C1 2.101(10) 2_566 ?
Ag1 N2 2.105(11) . ?
Ag1 O15 2.588(8) 1_455 ?
Ag1 Ag2 2.9439(13) . ?
Ag1 Ag4 2.9734(14) . ?
Ag1 Ag3 3.0179(13) . ?
Ag2 O6 2.270(8) . ?
Ag2 O3 2.320(8) . ?
Ag2 C10 2.365(10) . ?
Ag2 C1 2.459(11) 2_566 ?
Ag2 Ag5 2.9158(13) . ?
Ag2 Ag4 2.9782(13) . ?
Ag2 Ag3 3.1596(14) . ?
Ag2 Ag8 3.3143(14) . ?
Ag3 C1 2.376(11) 2_566 ?
Ag3 O2 2.394(9) . ?
Ag3 O22 2.59(3) . ?
Ag3 C2 2.602(10) 2_566 ?
Ag3 Ag5 3.0466(14) . ?
Ag4 N3 2.276(12) . ?
Ag4 O5 2.335(9) . ?
Ag4 C1 2.400(11) 2_566 ?
Ag4 O4 2.416(8) . ?
Ag5 C10 2.154(10) . ?
Ag5 O19 2.225(8) . ?
Ag5 O1 2.275(8) . ?
Ag5 Ag7 2.9197(13) . ?
Ag5 Ag6 3.0121(14) . ?
Ag6 N6 2.251(16) . ?
Ag6 O10 2.280(9) . ?
Ag6 O22 2.385(16) . ?
Ag6 C10 2.399(10) . ?
Ag6 C9 2.701(10) . ?
Ag6 Ag7 3.2557(16) . ?
Ag7 C10 2.308(10) . ?
Ag7 O11 2.330(11) . ?
Ag7 O20 2.485(9) . ?
Ag7 C20 2.588(11) . ?
Ag7 Ag11 3.0779(14) . ?
Ag7 Ag8 3.0790(15) . ?
Ag7 Ag10 3.1295(14) . ?
Ag8 O14 2.222(9) . ?
Ag8 C20 2.287(10) . ?
Ag8 O3 2.586(8) . ?
Ag8 Ag9 2.9945(14) . ?
Ag8 Ag10 3.0457(13) . ?
Ag9 O13 2.298(10) . ?
Ag9 O18 2.312(9) . ?
Ag9 O16 2.360(9) . ?
Ag9 C20 2.411(11) . ?
Ag9 Ag10 2.9556(14) . ?
Ag9 Ag13 3.2207(16) . ?
Ag10 O8 2.142(8) . ?
Ag10 C20 2.148(10) . ?
Ag10 Ag11 3.0247(14) . ?
Ag10 Ag12 3.1899(13) . ?
Ag11 O9 2.300(9) . ?
Ag11 O12 2.311(10) . ?
Ag11 C11 2.336(10) 2_666 ?
Ag11 C20 2.637(10) . ?
Ag11 Ag12 3.0172(13) . ?
Ag12 C11 2.125(10) 2_666 ?
Ag12 O7 2.126(8) . ?
Ag12 Ag13 2.8490(14) . ?
Ag12 Ag14 2.8543(14) . ?
Ag13 O17 2.191(9) . ?
Ag13 O15 2.295(8) . ?
Ag13 C11 2.349(11) 2_666 ?
Ag14 N5 2.139(14) . ?
Ag14 C11 2.283(11) 2_666 ?
Ag14 O21 2.457(15) 1_655 ?
Ag15 N4 2.136(17) . ?
Ag15 N1 2.33(2) . ?
Ag15 O4 2.427(8) . ?
C1 C2 1.230(14) . ?
C1 Ag1 2.101(10) 2_566 ?
C1 Ag3 2.376(11) 2_566 ?
C1 Ag4 2.400(11) 2_566 ?
C1 Ag2 2.459(11) 2_566 ?
C2 C3 1.435(14) . ?
C2 Ag3 2.602(10) 2_566 ?
C3 C8 1.382(14) . ?
C3 C4 1.384(14) . ?
C4 C5 1.360(14) . ?
C5 C6 1.363(14) . ?
C6 C7 1.411(15) . ?
C6 C9 1.444(14) . ?
C7 C8 1.357(15) . ?
C9 C10 1.204(13) . ?
C11 C12 1.202(14) . ?
C11 Ag12 2.125(10) 2_666 ?
C11 Ag14 2.283(11) 2_666 ?
C11 Ag11 2.336(10) 2_666 ?
C11 Ag13 2.349(11) 2_666 ?
C12 C13 1.451(15) . ?
C13 C14 1.378(14) . ?
C13 C18 1.375(15) . ?
C14 C15 1.376(14) . ?
C15 C16 1.359(14) . ?
C16 C17 1.390(15) . ?
C16 C19 1.463(14) . ?
C17 C18 1.364(15) . ?
C19 C20 1.197(14) . ?
O1 C21 1.241(14) . ?
O2 C21 1.223(14) . ?
C21 C22 1.508(19) . ?
C22 F11 1.30(2) . ?
C22 F13 1.298(17) . ?
C22 F12 1.31(2) . ?
O3 C23 1.243(14) . ?
O4 C23 1.230(14) . ?
C23 C24 1.571(18) . ?
C24 F21 1.293(15) . ?
C24 F23 1.311(17) . ?
C24 F22 1.318(17) . ?
O5 C25 1.210(14) . ?
O6 C25 1.255(14) . ?
C25 C26 1.56(2) . ?
C26 F32 1.244(18) . ?
C26 F31 1.26(2) . ?
C26 F33 1.47(2) . ?
O7 C27 1.234(15) . ?
O8 C27 1.211(15) . ?
C27 C28 1.555(19) . ?
C28 F41 1.239(18) . ?
C28 F43 1.29(2) . ?
C28 F42 1.30(2) . ?
O9 C29 1.229(14) . ?
O10 C29 1.246(14) . ?
C29 C30 1.50(2) . ?
C30 F53 1.299(19) . ?
C30 F51 1.334(17) . ?
C30 F52 1.357(18) . ?
O11 C31 1.240(17) . ?
O12 C31 1.248(16) . ?
C31 C32 1.49(2) . ?
C32 F61 1.19(2) . ?
C32 F63 1.24(2) . ?
C32 F62 1.25(2) . ?
O13 C33 1.244(17) . ?
O14 C33 1.240(17) . ?
C33 C34 1.54(2) . ?
C34 F72 1.19(3) . ?
C34 F73 1.24(2) . ?
C34 F71 1.34(3) . ?
O15 C35 1.243(13) . ?
O15 Ag1 2.588(8) 1_655 ?
O16 C35 1.198(14) . ?
C35 C36 1.526(18) . ?
C36 F82 1.269(19) . ?
C36 F83 1.284(15) . ?
C36 F81 1.289(17) . ?
O17 C37 1.218(14) . ?
O18 C37 1.240(15) . ?
C37 C38 1.501(5) . ?
C38 F91' 1.25(2) . ?
C38 F92' 1.25(2) . ?
C38 F92 1.24(3) . ?
C38 F93' 1.25(3) . ?
C38 F91 1.24(3) . ?
C38 F93 1.26(3) . ?
O19 C39 1.245(15) . ?
O20 C39 1.209(14) . ?
C39 C40 1.497(5) . ?
C40 F101 1.309(5) . ?
C40 F102 1.311(5) . ?
C40 F103 1.311(5) . ?
O21 C41 1.123(19) . ?
O21 Ag14 2.457(15) 1_455 ?
O22 C41 1.125(18) . ?
C41 C42 1.38(2) . ?
C42 F113 1.313(5) . ?
C42 F111 1.314(5) . ?
C42 F112 1.316(5) . ?
N1 C101 1.53(5) . ?
C101 C102 1.49(4) . ?
N2 C103 1.146(16) . ?
C103 C104 1.73(3) . ?
N3 C105 1.116(16) . ?
C105 C106 1.61(3) . ?
N4 C107 1.10(2) . ?
C107 C108 1.39(3) . ?
C108 C109 1.42(3) . ?
N5 C110 1.145(19) . ?
C110 C111 1.49(2) . ?
C111 C112 1.50(3) . ?
N6 C113 1.22(3) . ?
C113 C114 1.59(3) . ?
